data_7713315
loop_
_publ_author_name
'Pintus, Anna'
'Pilloni, Cristian'
'Pippia, Gabriele'
'Podda, Enrico'
'Carla Aragoni, M.'
'Lippolis, Vito'
'Aloukos, Panagiotis'
'Potamianos, Dionysios'
'Chazapis, Nikolaos'
'Couris, Stelios'
'Anyfantis, George C.'
'Slawin, Alexandra M. Z.'
'Woollins, J. Derek'
'Arca, Massimiliano'

_publ_section_title
;
 A new class of third-order nonlinear optical materials: laser
 pulse-duration dependant saturable absorption and nonlinear refraction in
 platinum(II) diimine-dithiolate complexes.
;
_journal_name_full 'Dalton transactions (Cambridge, England : 2003)'
_journal_paper_doi 10.1039/d3dt00931a
_journal_year 2023
_chemical_formula_moiety 'C16 H16 N2 Pt S4'
_chemical_formula_sum 'C16 H16 N2 Pt S4'
_chemical_formula_weight 559.64
_space_group_crystal_system monoclinic
_space_group_IT_number 14
_space_group_name_Hall '-P 2ybc'
_space_group_name_H-M_alt 'P 1 21/c 1'
_atom_sites_solution_hydrogens geom
_atom_sites_solution_primary dual
_audit_creation_date 2021-07-15
_audit_creation_method
;
Olex2 1.3
(compiled 2020.11.12 svn.r5f609507 for OlexSys, GUI svn.r6272)
;
_audit_update_record
;
2023-03-20 deposited with the CCDC.	2023-06-20 downloaded from the CCDC.
;
_cell_angle_alpha 90
_cell_angle_beta 110.331(16)
_cell_angle_gamma 90
_cell_formula_units_Z 4
_cell_length_a 10.451(5)
_cell_length_b 21.309(9)
_cell_length_c 8.335(4)
_cell_measurement_reflns_used 9906
_cell_measurement_temperature 298(2)
_cell_measurement_theta_max 27.50
_cell_measurement_theta_min 2.29
_cell_volume 1740.6(14)
_computing_cell_refinement 'SAINT v8.37A (Bruker, 2015)'
_computing_data_reduction 'SAINT v8.37A (Bruker, 2015)'
_computing_molecular_graphics 'Olex2 1.3 (Dolomanov et al., 2009)'
_computing_publication_material 'Olex2 1.3 (Dolomanov et al., 2009)'
_computing_structure_refinement 'SHELXL 2018/3 (Sheldrick, 2015)'
_computing_structure_solution 'SHELXT 2018/2 (Sheldrick, 2018)'
_diffrn_ambient_temperature 298(2)
_diffrn_detector 'Bruker PHOTON II area detector'
_diffrn_detector_area_resol_mean 7.9
_diffrn_detector_type 'CPAD area detector'
_diffrn_measured_fraction_theta_full 0.999
_diffrn_measured_fraction_theta_max 0.996
_diffrn_measurement_device 'four-circle diffractometer'
_diffrn_measurement_device_type 'Bruker D8 VENTURE PHOTON II'
_diffrn_measurement_method '\w and \f scans'
_diffrn_radiation_monochromator 'mirror optics'
_diffrn_radiation_probe x-ray
_diffrn_radiation_type MoK\a
_diffrn_radiation_wavelength 0.71073
_diffrn_reflns_av_R_equivalents 0.0542
_diffrn_reflns_av_unetI/netI 0.0252
_diffrn_reflns_Laue_measured_fraction_full 0.999
_diffrn_reflns_Laue_measured_fraction_max 0.996
_diffrn_reflns_limit_h_max 13
_diffrn_reflns_limit_h_min -13
_diffrn_reflns_limit_k_max 27
_diffrn_reflns_limit_k_min -27
_diffrn_reflns_limit_l_max 10
_diffrn_reflns_limit_l_min -10
_diffrn_reflns_number 37262
_diffrn_reflns_point_group_measured_fraction_full 0.999
_diffrn_reflns_point_group_measured_fraction_max 0.996
_diffrn_reflns_theta_full 25.242
_diffrn_reflns_theta_max 27.490
_diffrn_reflns_theta_min 2.287
_diffrn_source 'microfocus sealed X-ray tube'
_diffrn_source_current 1.0
_diffrn_source_power 0.05
_diffrn_source_type 'Incoatec I\ms'
_diffrn_source_voltage 50.0
_diffrn_standards_number 0
_exptl_absorpt_coefficient_mu 8.540
_exptl_absorpt_correction_T_max 0.7456
_exptl_absorpt_correction_T_min 0.5975
_exptl_absorpt_correction_type multi-scan
_exptl_absorpt_process_details
;
SADABS-2016/2 (Bruker,2016/2) was used for absorption correction.
wR2(int) was 0.1091 before and 0.0661 after correction.
The Ratio of minimum to maximum transmission is 0.8014.
The \l/2 correction factor is Not present.
;
_exptl_crystal_colour blue
_exptl_crystal_colour_primary blue
_exptl_crystal_density_diffrn 2.136
_exptl_crystal_description plate
_exptl_crystal_F_000 1072
_exptl_crystal_size_max 0.3
_exptl_crystal_size_mid 0.08
_exptl_crystal_size_min 0.02
_refine_diff_density_max 1.365
_refine_diff_density_min -0.684
_refine_diff_density_rms 0.120
_refine_ls_extinction_method none
_refine_ls_goodness_of_fit_ref 1.103
_refine_ls_hydrogen_treatment constr
_refine_ls_matrix_type full
_refine_ls_number_parameters 210
_refine_ls_number_reflns 3985
_refine_ls_number_restraints 0
_refine_ls_restrained_S_all 1.103
_refine_ls_R_factor_all 0.0337
_refine_ls_R_factor_gt 0.0238
_refine_ls_shift/su_max 0.001
_refine_ls_shift/su_mean 0.000
_refine_ls_structure_factor_coef Fsqd
_refine_ls_weighting_details 'w=1/[\s^2^(Fo^2^)+(0.0101P)^2^+5.3260P] where P=(Fo^2^+2Fc^2^)/3'
_refine_ls_weighting_scheme calc
_refine_ls_wR_factor_gt 0.0488
_refine_ls_wR_factor_ref 0.0554
_reflns_Friedel_coverage 0.000
_reflns_number_gt 3419
_reflns_number_total 3985
_reflns_threshold_expression 'I > 2\s(I)'
_cod_data_source_file d3dt00931a2.cif
_cod_data_source_block 2021cesar035r1_0m_a
_cod_original_cell_volume 1740.5(14)
_cod_database_code 7713315
_shelx_shelxl_version_number 2018/3
_shelx_space_group_comment
;
The symmetry employed for this shelxl refinement is uniquely defined
by the following loop, which should always be used as a source of
symmetry information in preference to the above space-group names.
They are only intended as comments.
;
_shelx_estimated_absorpt_t_max 0.848
_shelx_estimated_absorpt_t_min 0.184
_olex2_refinement_description
;
1. Fixed Uiso
 At 1.2 times of:
  All C(H) groups, All C(H,H) groups
 At 1.5 times of:
  All C(H,H,H) groups
2.a Secondary CH2 refined with riding coordinates:
 C15(H15A,H15B), C16(H16A,H16B)
2.b Aromatic/amide H refined with riding coordinates:
 C1(H1), C2(H2), C5(H5), C8(H8), C11(H11), C12(H12)
2.c Idealised Me refined as rotating group:
 C4(H4A,H4B,H4C), C10(H10A,H10B,H10C)
;
_olex2_exptl_crystal_mounting_method 'The crystal was mounted on a MITIGEN holder in perfluoroether oil'
_olex2_submission_original_sample_id 6A2
_olex2_submission_special_instructions 'No special instructions were received'

loop_
_space_group_symop_operation_xyz
'x, y, z'
'-x, y+1/2, -z+1/2'
'-x, -y, -z'
'x, -y-1/2, z-1/2'

loop_
_atom_site_label
_atom_site_type_symbol
_atom_site_fract_x
_atom_site_fract_y
_atom_site_fract_z
_atom_site_U_iso_or_equiv
_atom_site_adp_type
_atom_site_occupancy
_atom_site_site_symmetry_order
_atom_site_calc_flag
_atom_site_refinement_flags_posn
_atom_site_refinement_flags_adp
_atom_site_refinement_flags_occupancy
_atom_site_disorder_assembly
_atom_site_disorder_group
Pt1 Pt 0.40263(2) 0.44937(2) 0.60311(2) 0.02839(6) Uani 1 1 d . . . . .
S1 S 0.19953(12) 0.42097(5) 0.40953(15) 0.0369(2) Uani 1 1 d . . . . .
S2 S 0.49306(12) 0.36005(5) 0.54513(15) 0.0355(2) Uani 1 1 d . . . . .
S3 S 0.10176(15) 0.32441(6) 0.13980(19) 0.0529(3) Uani 1 1 d . . . . .
S4 S 0.40490(13) 0.26152(6) 0.27415(17) 0.0435(3) Uani 1 1 d . . . . .
N1 N 0.3398(4) 0.53491(16) 0.6668(5) 0.0304(8) Uani 1 1 d . . . . .
N2 N 0.5776(4) 0.47891(17) 0.7916(4) 0.0302(7) Uani 1 1 d . . . . .
C1 C 0.2179(5) 0.5610(2) 0.5946(6) 0.0411(11) Uani 1 1 d . . . . .
H1 H 0.151535 0.538980 0.509087 0.049 Uiso 1 1 calc R U . . .
C2 C 0.1853(5) 0.6193(2) 0.6409(7) 0.0431(11) Uani 1 1 d . . . . .
H2 H 0.098484 0.635876 0.587474 0.052 Uiso 1 1 calc R U . . .
C3 C 0.2824(5) 0.6532(2) 0.7672(6) 0.0387(10) Uani 1 1 d . . . . .
C4 C 0.2522(6) 0.7177(3) 0.8202(9) 0.0611(16) Uani 1 1 d . . . . .
H4A H 0.239620 0.715053 0.928726 0.092 Uiso 1 1 calc R U . . .
H4B H 0.170639 0.733766 0.735862 0.092 Uiso 1 1 calc R U . . .
H4C H 0.327140 0.745252 0.829646 0.092 Uiso 1 1 calc R U . . .
C5 C 0.4088(5) 0.6257(2) 0.8431(6) 0.0355(10) Uani 1 1 d . . . . .
H5 H 0.475851 0.646712 0.930183 0.043 Uiso 1 1 calc R U . . .
C6 C 0.4368(4) 0.5673(2) 0.7909(5) 0.0300(9) Uani 1 1 d . . . . .
C7 C 0.5693(4) 0.5353(2) 0.8623(5) 0.0311(9) Uani 1 1 d . . . . .
C8 C 0.6797(4) 0.5601(2) 0.9923(6) 0.0353(10) Uani 1 1 d . . . . .
H8 H 0.672060 0.599250 1.037549 0.042 Uiso 1 1 calc R U . . .
C9 C 0.8012(5) 0.5274(2) 1.0557(6) 0.0355(10) Uani 1 1 d . . . . .
C10 C 0.9196(5) 0.5535(3) 1.1994(7) 0.0462(12) Uani 1 1 d . . . . .
H10A H 0.949430 0.591850 1.163175 0.069 Uiso 1 1 calc R U . . .
H10B H 0.993125 0.523689 1.230899 0.069 Uiso 1 1 calc R U . . .
H10C H 0.892237 0.561634 1.296011 0.069 Uiso 1 1 calc R U . . .
C11 C 0.8067(5) 0.4697(2) 0.9831(6) 0.0404(11) Uani 1 1 d . . . . .
H11 H 0.886082 0.445921 1.023245 0.049 Uiso 1 1 calc R U . . .
C12 C 0.6957(5) 0.4471(2) 0.8519(6) 0.0370(10) Uani 1 1 d . . . . .
H12 H 0.702652 0.408509 0.803441 0.044 Uiso 1 1 calc R U . . .
C13 C 0.2371(5) 0.3532(2) 0.3154(6) 0.0341(9) Uani 1 1 d . . . . .
C14 C 0.3628(5) 0.3280(2) 0.3713(6) 0.0351(10) Uani 1 1 d . . . . .
C15 C 0.1245(6) 0.2400(2) 0.1396(8) 0.0528(14) Uani 1 1 d . . . . .
H15A H 0.051787 0.220410 0.169011 0.063 Uiso 1 1 calc R U . . .
H15B H 0.113649 0.227086 0.023991 0.063 Uiso 1 1 calc R U . . .
C16 C 0.2585(5) 0.2147(2) 0.2582(7) 0.0433(11) Uani 1 1 d . . . . .
H16A H 0.271816 0.173042 0.219613 0.052 Uiso 1 1 calc R U . . .
H16B H 0.253128 0.210407 0.371556 0.052 Uiso 1 1 calc R U . . .

loop_
_atom_site_aniso_label
_atom_site_aniso_U_11
_atom_site_aniso_U_22
_atom_site_aniso_U_33
_atom_site_aniso_U_23
_atom_site_aniso_U_13
_atom_site_aniso_U_12
Pt1 0.03078(9) 0.02591(8) 0.02739(8) 0.00113(7) 0.00872(6) 0.00001(7)
S1 0.0328(6) 0.0344(6) 0.0381(6) -0.0056(5) 0.0055(5) 0.0013(5)
S2 0.0344(6) 0.0310(5) 0.0390(6) -0.0035(5) 0.0101(5) 0.0026(4)
S3 0.0517(8) 0.0397(7) 0.0499(8) -0.0068(6) -0.0043(6) -0.0017(6)
S4 0.0451(7) 0.0378(6) 0.0492(7) -0.0113(5) 0.0186(6) -0.0003(5)
N1 0.0303(18) 0.0258(17) 0.0323(18) 0.0003(15) 0.0072(15) 0.0004(14)
N2 0.0294(18) 0.0331(19) 0.0269(18) 0.0000(15) 0.0082(15) -0.0002(15)
C1 0.035(2) 0.039(3) 0.039(3) 0.000(2) 0.001(2) 0.001(2)
C2 0.033(2) 0.034(2) 0.054(3) 0.001(2) 0.005(2) 0.0072(19)
C3 0.035(2) 0.032(2) 0.050(3) -0.002(2) 0.015(2) -0.0001(19)
C4 0.048(3) 0.043(3) 0.087(5) -0.017(3) 0.016(3) 0.009(2)
C5 0.032(2) 0.035(2) 0.040(2) -0.003(2) 0.013(2) -0.0018(18)
C6 0.028(2) 0.033(2) 0.029(2) -0.0009(17) 0.0090(17) -0.0017(17)
C7 0.027(2) 0.038(2) 0.028(2) 0.0018(17) 0.0092(17) -0.0017(17)
C8 0.030(2) 0.041(3) 0.033(2) -0.0022(19) 0.0087(18) -0.0011(19)
C9 0.033(2) 0.046(3) 0.029(2) 0.0036(19) 0.0118(19) 0.0000(19)
C10 0.031(2) 0.060(3) 0.041(3) -0.003(2) 0.003(2) -0.002(2)
C11 0.034(2) 0.049(3) 0.038(3) 0.007(2) 0.012(2) 0.009(2)
C12 0.034(2) 0.037(2) 0.038(2) 0.001(2) 0.0105(19) 0.0045(19)
C13 0.040(2) 0.031(2) 0.031(2) -0.0035(18) 0.0122(19) -0.0059(19)
C14 0.039(2) 0.030(2) 0.035(2) -0.0037(18) 0.012(2) -0.0016(18)
C15 0.053(3) 0.045(3) 0.060(3) -0.013(3) 0.018(3) -0.012(2)
C16 0.062(3) 0.030(2) 0.045(3) -0.004(2) 0.026(3) -0.003(2)

loop_
_atom_type_symbol
_atom_type_description
_atom_type_scat_dispersion_real
_atom_type_scat_dispersion_imag
_atom_type_scat_source
C C 0.0033 0.0016 'International Tables Vol C Tables 4.2.6.8 and 6.1.1.4'
H H 0.0000 0.0000 'International Tables Vol C Tables 4.2.6.8 and 6.1.1.4'
N N 0.0061 0.0033 'International Tables Vol C Tables 4.2.6.8 and 6.1.1.4'
Pt Pt -1.7033 8.3905 'International Tables Vol C Tables 4.2.6.8 and 6.1.1.4'
S S 0.1246 0.1234 'International Tables Vol C Tables 4.2.6.8 and 6.1.1.4'

loop_
_geom_angle_atom_site_label_1
_geom_angle_atom_site_label_2
_geom_angle_atom_site_label_3
_geom_angle
_geom_angle_site_symmetry_1
_geom_angle_site_symmetry_3
_geom_angle_publ_flag
S2 Pt1 S1 88.88(5) . . ?
N1 Pt1 S1 96.68(10) . . ?
N1 Pt1 S2 174.11(10) . . ?
N2 Pt1 S1 174.80(10) . . ?
N2 Pt1 S2 95.44(11) . . ?
N2 Pt1 N1 79.11(14) . . ?
C13 S1 Pt1 103.88(16) . . ?
C14 S2 Pt1 104.16(16) . . ?
C13 S3 C15 106.2(2) . . ?
C14 S4 C16 98.0(2) . . ?
C1 N1 Pt1 126.4(3) . . ?
C1 N1 C6 118.5(4) . . ?
C6 N1 Pt1 115.1(3) . . ?
C7 N2 Pt1 115.5(3) . . ?
C12 N2 Pt1 126.2(3) . . ?
C12 N2 C7 118.3(4) . . ?
N1 C1 H1 118.6 . . ?
N1 C1 C2 122.8(4) . . ?
C2 C1 H1 118.6 . . ?
C1 C2 H2 120.1 . . ?
C1 C2 C3 119.7(4) . . ?
C3 C2 H2 120.1 . . ?
C2 C3 C4 121.6(4) . . ?
C5 C3 C2 117.3(4) . . ?
C5 C3 C4 121.1(4) . . ?
C3 C4 H4A 109.5 . . ?
C3 C4 H4B 109.5 . . ?
C3 C4 H4C 109.5 . . ?
H4A C4 H4B 109.5 . . ?
H4A C4 H4C 109.5 . . ?
H4B C4 H4C 109.5 . . ?
C3 C5 H5 119.6 . . ?
C3 C5 C6 120.8(4) . . ?
C6 C5 H5 119.6 . . ?
N1 C6 C5 120.8(4) . . ?
N1 C6 C7 114.9(4) . . ?
C5 C6 C7 124.2(4) . . ?
N2 C7 C6 115.4(4) . . ?
N2 C7 C8 121.2(4) . . ?
C8 C7 C6 123.4(4) . . ?
C7 C8 H8 119.6 . . ?
C9 C8 C7 120.7(4) . . ?
C9 C8 H8 119.6 . . ?
C8 C9 C10 120.8(4) . . ?
C11 C9 C8 117.0(4) . . ?
C11 C9 C10 122.2(4) . . ?
C9 C10 H10A 109.5 . . ?
C9 C10 H10B 109.5 . . ?
C9 C10 H10C 109.5 . . ?
H10A C10 H10B 109.5 . . ?
H10A C10 H10C 109.5 . . ?
H10B C10 H10C 109.5 . . ?
C9 C11 H11 119.7 . . ?
C12 C11 C9 120.6(4) . . ?
C12 C11 H11 119.7 . . ?
N2 C12 C11 122.1(4) . . ?
N2 C12 H12 118.9 . . ?
C11 C12 H12 118.9 . . ?
S1 C13 S3 114.9(3) . . ?
C14 C13 S1 121.2(3) . . ?
C14 C13 S3 123.8(4) . . ?
S2 C14 S4 116.7(3) . . ?
C13 C14 S2 121.1(3) . . ?
C13 C14 S4 122.2(4) . . ?
S3 C15 H15A 108.2 . . ?
S3 C15 H15B 108.2 . . ?
H15A C15 H15B 107.3 . . ?
C16 C15 S3 116.5(4) . . ?
C16 C15 H15A 108.2 . . ?
C16 C15 H15B 108.2 . . ?
S4 C16 H16A 108.5 . . ?
S4 C16 H16B 108.5 . . ?
C15 C16 S4 115.1(4) . . ?
C15 C16 H16A 108.5 . . ?
C15 C16 H16B 108.5 . . ?
H16A C16 H16B 107.5 . . ?

loop_
_geom_bond_atom_site_label_1
_geom_bond_atom_site_label_2
_geom_bond_distance
_geom_bond_site_symmetry_2
_geom_bond_publ_flag
Pt1 S1 2.2573(14) . ?
Pt1 S2 2.2509(13) . ?
Pt1 N1 2.068(4) . ?
Pt1 N2 2.052(4) . ?
S1 C13 1.751(5) . ?
S2 C14 1.746(5) . ?
S3 C13 1.755(5) . ?
S3 C15 1.815(6) . ?
S4 C14 1.761(5) . ?
S4 C16 1.792(5) . ?
N1 C1 1.328(6) . ?
N1 C6 1.358(5) . ?
N2 C7 1.354(6) . ?
N2 C12 1.343(6) . ?
C1 H1 0.9300 . ?
C1 C2 1.379(7) . ?
C2 H2 0.9300 . ?
C2 C3 1.384(7) . ?
C3 C4 1.510(7) . ?
C3 C5 1.381(6) . ?
C4 H4A 0.9600 . ?
C4 H4B 0.9600 . ?
C4 H4C 0.9600 . ?
C5 H5 0.9300 . ?
C5 C6 1.383(6) . ?
C6 C7 1.471(6) . ?
C7 C8 1.384(6) . ?
C8 H8 0.9300 . ?
C8 C9 1.383(6) . ?
C9 C10 1.499(6) . ?
C9 C11 1.379(7) . ?
C10 H10A 0.9600 . ?
C10 H10B 0.9600 . ?
C10 H10C 0.9600 . ?
C11 H11 0.9300 . ?
C11 C12 1.375(7) . ?
C12 H12 0.9300 . ?
C13 C14 1.345(6) . ?
C15 H15A 0.9700 . ?
C15 H15B 0.9700 . ?
C15 C16 1.506(8) . ?
C16 H16A 0.9700 . ?
C16 H16B 0.9700 . ?

loop_
_geom_torsion_atom_site_label_1
_geom_torsion_atom_site_label_2
_geom_torsion_atom_site_label_3
_geom_torsion_atom_site_label_4
_geom_torsion
_geom_torsion_site_symmetry_1
_geom_torsion_site_symmetry_2
_geom_torsion_site_symmetry_3
_geom_torsion_site_symmetry_4
_geom_torsion_publ_flag
Pt1 S1 C13 S3 -172.9(2) . . . . ?
Pt1 S1 C13 C14 4.1(4) . . . . ?
Pt1 S2 C14 S4 172.7(2) . . . . ?
Pt1 S2 C14 C13 -7.3(4) . . . . ?
Pt1 N1 C1 C2 -177.9(4) . . . . ?
Pt1 N1 C6 C5 178.7(3) . . . . ?
Pt1 N1 C6 C7 -1.4(5) . . . . ?
Pt1 N2 C7 C6 -1.0(5) . . . . ?
Pt1 N2 C7 C8 179.1(3) . . . . ?
Pt1 N2 C12 C11 -177.7(3) . . . . ?
S1 C13 C14 S2 2.2(6) . . . . ?
S1 C13 C14 S4 -177.7(3) . . . . ?
S3 C13 C14 S2 179.0(3) . . . . ?
S3 C13 C14 S4 -0.9(6) . . . . ?
S3 C15 C16 S4 -38.6(5) . . . . ?
N1 C1 C2 C3 0.3(8) . . . . ?
N1 C6 C7 N2 1.6(6) . . . . ?
N1 C6 C7 C8 -178.5(4) . . . . ?
N2 C7 C8 C9 -1.1(7) . . . . ?
C1 N1 C6 C5 1.0(6) . . . . ?
C1 N1 C6 C7 -179.2(4) . . . . ?
C1 C2 C3 C4 179.0(5) . . . . ?
C1 C2 C3 C5 -0.8(8) . . . . ?
C2 C3 C5 C6 1.4(7) . . . . ?
C3 C5 C6 N1 -1.5(7) . . . . ?
C3 C5 C6 C7 178.7(4) . . . . ?
C4 C3 C5 C6 -178.4(5) . . . . ?
C5 C6 C7 N2 -178.6(4) . . . . ?
C5 C6 C7 C8 1.3(7) . . . . ?
C6 N1 C1 C2 -0.4(7) . . . . ?
C6 C7 C8 C9 179.1(4) . . . . ?
C7 N2 C12 C11 0.6(7) . . . . ?
C7 C8 C9 C10 -178.5(4) . . . . ?
C7 C8 C9 C11 0.3(7) . . . . ?
C8 C9 C11 C12 0.9(7) . . . . ?
C9 C11 C12 N2 -1.4(7) . . . . ?
C10 C9 C11 C12 179.7(5) . . . . ?
C12 N2 C7 C6 -179.5(4) . . . . ?
C12 N2 C7 C8 0.6(6) . . . . ?
C13 S3 C15 C16 -11.0(5) . . . . ?
C14 S4 C16 C15 65.7(4) . . . . ?
C15 S3 C13 S1 -149.4(3) . . . . ?
C15 S3 C13 C14 33.6(5) . . . . ?
C16 S4 C14 S2 134.1(3) . . . . ?
C16 S4 C14 C13 -45.9(5) . . . . ?
